data_4514997
loop_
_publ_author_name
'Adhikary, Amit'
'Akhtar, Sohel'
'Pariyar, Anand'
'Batsanov, Andrei S.'
'Mondal, Raju'

_publ_section_title
;
 Temperature-Induced Single-Crystal-to-Single-Crystal Transformations with
 Consequential Changes in the Magnetic Properties of Fe(III) Complexes.
;
_journal_issue 5
_journal_name_full 'ACS omega'
_journal_page_first 8731
_journal_page_last 8738
_journal_paper_doi 10.1021/acsomega.8b03400
_journal_volume 4
_journal_year 2019
_chemical_formula_sum 'C14 H6 Fe2 N2 O13'
_chemical_formula_weight 521.91
_space_group_crystal_system monoclinic
_space_group_IT_number 15
_space_group_name_Hall '-C 2yc'
_space_group_name_H-M_alt 'C 1 2/c 1'
_symmetry_space_group_name_Hall '-C 2yc'
_symmetry_space_group_name_H-M 'C 1 2/c 1'
_atom_sites_solution_hydrogens mixed
_audit_creation_method SHELXL-2016/6
_cell_angle_alpha 90
_cell_angle_beta 90.2220(10)
_cell_angle_gamma 90
_cell_formula_units_Z 4
_cell_length_a 11.3826(3)
_cell_length_b 21.6960(9)
_cell_length_c 7.4517(3)
_cell_measurement_reflns_used 4500
_cell_measurement_temperature 293(2)
_cell_measurement_theta_max 30.45
_cell_measurement_theta_min 3.34
_cell_volume 1840.23(12)
_computing_structure_refinement 'SHELXL-2016/6 (Sheldrick, 2016)'
_diffrn_ambient_temperature 293(2)
_diffrn_measured_fraction_theta_full 1.000
_diffrn_measured_fraction_theta_max 1.000
_diffrn_measurement_device_type 'Bruker APEX-II CCD'
_diffrn_measurement_method '\f and \w scans'
_diffrn_radiation_type MoK\a
_diffrn_radiation_wavelength 0.71073
_diffrn_reflns_av_R_equivalents 0.0038
_diffrn_reflns_av_unetI/netI 0.0039
_diffrn_reflns_Laue_measured_fraction_full 1.000
_diffrn_reflns_Laue_measured_fraction_max 1.000
_diffrn_reflns_limit_h_max 14
_diffrn_reflns_limit_h_min -14
_diffrn_reflns_limit_k_max 28
_diffrn_reflns_limit_k_min -27
_diffrn_reflns_limit_l_max 9
_diffrn_reflns_limit_l_min -9
_diffrn_reflns_number 4190
_diffrn_reflns_point_group_measured_fraction_full 1.000
_diffrn_reflns_point_group_measured_fraction_max 1.000
_diffrn_reflns_theta_full 25.242
_diffrn_reflns_theta_max 27.445
_diffrn_reflns_theta_min 1.877
_exptl_absorpt_coefficient_mu 1.653
_exptl_crystal_colour Orange
_exptl_crystal_density_diffrn 1.884
_exptl_crystal_description Block
_exptl_crystal_F_000 1040
_refine_diff_density_max 0.339
_refine_diff_density_min -0.773
_refine_diff_density_rms 0.056
_refine_ls_extinction_method none
_refine_ls_goodness_of_fit_ref 1.015
_refine_ls_hydrogen_treatment constr
_refine_ls_matrix_type full
_refine_ls_number_parameters 145
_refine_ls_number_reflns 2102
_refine_ls_number_restraints 0
_refine_ls_restrained_S_all 1.015
_refine_ls_R_factor_all 0.0207
_refine_ls_R_factor_gt 0.0203
_refine_ls_shift/su_max 0.001
_refine_ls_shift/su_mean 0.000
_refine_ls_structure_factor_coef Fsqd
_refine_ls_weighting_details 'w=1/[\s^2^(Fo^2^)+(0.0275P)^2^+3.1525P] where P=(Fo^2^+2Fc^2^)/3'
_refine_ls_weighting_scheme calc
_refine_ls_wR_factor_gt 0.0571
_refine_ls_wR_factor_ref 0.0573
_reflns_Friedel_coverage 0.000
_reflns_number_gt 2060
_reflns_number_total 2102
_reflns_threshold_expression 'I > 2\s(I)'
_cod_data_source_file ao8b03400_si_002.cif
_cod_data_source_block Complex_1
_cod_database_code 4514997
_shelx_shelxl_version_number 2016/6
_shelx_space_group_comment
;
The symmetry employed for this shelxl refinement is uniquely defined
by the following loop, which should always be used as a source of
symmetry information in preference to the above space-group names.
They are only intended as comments.
;

loop_
_space_group_symop_operation_xyz
'x, y, z'
'-x, y, -z+1/2'
'x+1/2, y+1/2, z'
'-x+1/2, y+1/2, -z+1/2'
'-x, -y, -z'
'x, -y, z-1/2'
'-x+1/2, -y+1/2, -z'
'x+1/2, -y+1/2, z-1/2'

loop_
_atom_site_label
_atom_site_type_symbol
_atom_site_fract_x
_atom_site_fract_y
_atom_site_fract_z
_atom_site_U_iso_or_equiv
_atom_site_adp_type
_atom_site_occupancy
_atom_site_site_symmetry_order
_atom_site_calc_flag
_atom_site_refinement_flags_posn
_atom_site_refinement_flags_adp
_atom_site_refinement_flags_occupancy
Fe1 Fe 0.13211(2) 0.13075(2) 0.79072(3) 0.01933(8) Uani 1 1 d . . .
O1 O 0.16525(10) 0.22317(5) 0.81136(14) 0.0219(2) Uani 1 1 d . . .
O2 O 0.28688(11) 0.30044(5) 0.73417(15) 0.0265(2) Uani 1 1 d . . .
O3 O 0.18356(9) 0.04187(5) 0.71712(16) 0.0246(2) Uani 1 1 d . . .
O4 O 0.32612(10) -0.01474(5) 0.59165(18) 0.0299(3) Uani 1 1 d . . .
O5 O 0.21282(11) 0.11443(5) 1.02486(15) 0.0267(2) Uani 1 1 d . . .
H5A H 0.172298 0.129624 1.109795 0.040 Uiso 1 1 d R U .
H5B H 0.277315 0.134226 1.028749 0.040 Uiso 1 1 d R U .
O6 O 0.02074(9) 0.13236(5) 0.58704(15) 0.0227(2) Uani 1 1 d . . .
N1 N 0.28941(10) 0.14282(5) 0.65759(16) 0.0164(2) Uani 1 1 d . . .
C1 C 0.33280(12) 0.19938(6) 0.64275(19) 0.0172(3) Uani 1 1 d . . .
C2 C 0.43618(13) 0.21025(7) 0.5523(2) 0.0224(3) Uani 1 1 d . . .
H2 H 0.465611 0.249988 0.539406 0.027 Uiso 1 1 calc R U .
C3 C 0.49479(13) 0.15980(8) 0.4812(2) 0.0235(3) Uani 1 1 d . . .
H3 H 0.564365 0.165717 0.418459 0.028 Uiso 1 1 calc R U .
C4 C 0.45045(12) 0.10024(7) 0.5028(2) 0.0219(3) Uani 1 1 d . . .
H4 H 0.490160 0.066134 0.457867 0.026 Uiso 1 1 calc R U .
C5 C 0.34582(12) 0.09385(6) 0.59294(19) 0.0180(3) Uani 1 1 d . . .
C6 C 0.25706(13) 0.24572(6) 0.73611(19) 0.0195(3) Uani 1 1 d . . .
C7 C 0.28113(12) 0.03479(7) 0.6357(2) 0.0211(3) Uani 1 1 d . . .
O13 O 1.000000 0.05800(11) 0.250000 0.0519(5) Uani 1 2 d GS T P
H13 H 0.942341 0.082827 0.243912 0.078 Uiso 0.5 1 d G U P

loop_
_atom_site_aniso_label
_atom_site_aniso_U_11
_atom_site_aniso_U_22
_atom_site_aniso_U_33
_atom_site_aniso_U_23
_atom_site_aniso_U_13
_atom_site_aniso_U_12
Fe1 0.01770(12) 0.01192(11) 0.02844(13) -0.00048(7) 0.00842(8) 0.00129(7)
O1 0.0261(5) 0.0124(5) 0.0272(5) -0.0008(4) 0.0043(4) 0.0031(4)
O2 0.0391(6) 0.0113(5) 0.0290(6) 0.0012(4) -0.0070(5) -0.0032(4)
O3 0.0193(5) 0.0128(5) 0.0418(6) -0.0037(4) 0.0123(4) -0.0004(4)
O4 0.0203(5) 0.0148(5) 0.0546(8) -0.0122(5) 0.0098(5) -0.0001(4)
O5 0.0315(6) 0.0209(5) 0.0278(6) 0.0003(4) 0.0034(5) 0.0097(5)
O6 0.0180(5) 0.0233(5) 0.0271(5) -0.0031(4) 0.0078(4) -0.0018(4)
N1 0.0141(5) 0.0141(5) 0.0211(6) -0.0016(4) 0.0028(4) -0.0022(4)
C1 0.0180(6) 0.0132(6) 0.0205(6) 0.0023(5) -0.0029(5) -0.0029(5)
C2 0.0198(7) 0.0209(7) 0.0266(7) 0.0058(6) -0.0043(6) -0.0054(5)
C3 0.0156(6) 0.0304(8) 0.0245(7) 0.0071(6) 0.0037(5) -0.0047(6)
C4 0.0142(6) 0.0223(7) 0.0292(7) -0.0036(6) 0.0035(5) 0.0000(5)
C5 0.0172(6) 0.0132(6) 0.0237(7) -0.0039(5) 0.0020(5) -0.0015(5)
C6 0.0255(7) 0.0135(6) 0.0194(6) 0.0008(5) -0.0051(5) 0.0005(5)
C7 0.0170(6) 0.0145(6) 0.0317(8) -0.0068(5) 0.0065(5) -0.0029(5)
O13 0.0535(14) 0.0421(12) 0.0602(14) 0.000 0.0169(11) 0.000

loop_
_atom_type_symbol
_atom_type_description
_atom_type_scat_dispersion_real
_atom_type_scat_dispersion_imag
_atom_type_scat_source
C C 0.0033 0.0016 'International Tables Vol C Tables 4.2.6.8 and 6.1.1.4'
H H 0.0000 0.0000 'International Tables Vol C Tables 4.2.6.8 and 6.1.1.4'
Fe Fe 0.3463 0.8444 'International Tables Vol C Tables 4.2.6.8 and 6.1.1.4'
N N 0.0061 0.0033 'International Tables Vol C Tables 4.2.6.8 and 6.1.1.4'
O O 0.0106 0.0060 'International Tables Vol C Tables 4.2.6.8 and 6.1.1.4'

loop_
_geom_angle_atom_site_label_1
_geom_angle_atom_site_label_2
_geom_angle_atom_site_label_3
_geom_angle
_geom_angle_site_symmetry_1
_geom_angle_site_symmetry_3
O6 Fe1 O6 77.83(5) 2_556 .
O6 Fe1 O5 90.19(5) 2_556 .
O6 Fe1 O5 164.84(5) . .
O6 Fe1 O1 96.37(4) 2_556 .
O6 Fe1 O1 99.10(4) . .
O5 Fe1 O1 91.37(5) . .
O6 Fe1 N1 171.59(5) 2_556 .
O6 Fe1 N1 100.58(5) . .
O5 Fe1 N1 92.59(5) . .
O1 Fe1 N1 75.64(4) . .
O6 Fe1 O3 112.78(4) 2_556 .
O6 Fe1 O3 89.68(5) . .
O5 Fe1 O3 86.41(5) . .
O1 Fe1 O3 150.75(4) . .
N1 Fe1 O3 75.33(4) . .
C6 O1 Fe1 119.37(9) . .
C7 O3 Fe1 118.74(9) . .
Fe1 O5 H5A 109.4 . .
Fe1 O5 H5B 109.5 . .
H5A O5 H5B 104.4 . .
Fe1 O6 Fe1 102.13(5) 2_556 .
C1 N1 C5 121.80(12) . .
C1 N1 Fe1 118.71(10) . .
C5 N1 Fe1 119.47(9) . .
N1 C1 C2 121.16(13) . .
N1 C1 C6 111.52(12) . .
C2 C1 C6 127.31(13) . .
C1 C2 C3 117.65(13) . .
C1 C2 H2 121.2 . .
C3 C2 H2 121.2 . .
C2 C3 C4 120.74(14) . .
C2 C3 H3 119.6 . .
C4 C3 H3 119.6 . .
C5 C4 C3 117.58(14) . .
C5 C4 H4 121.2 . .
C3 C4 H4 121.2 . .
N1 C5 C4 121.01(13) . .
N1 C5 C7 111.32(12) . .
C4 C5 C7 127.66(13) . .
O2 C6 O1 126.53(14) . .
O2 C6 C1 118.77(14) . .
O1 C6 C1 114.69(12) . .
O4 C7 O3 126.38(14) . .
O4 C7 C5 118.57(13) . .
O3 C7 C5 115.05(12) . .
H13 O13 H13 101.4 . 2_755

loop_
_geom_bond_atom_site_label_1
_geom_bond_atom_site_label_2
_geom_bond_distance
_geom_bond_site_symmetry_2
Fe1 O6 1.9673(11) 2_556
Fe1 O6 1.9740(12) .
Fe1 O5 2.0003(12) .
Fe1 O1 2.0459(10) .
Fe1 N1 2.0669(12) .
Fe1 O3 2.0893(10) .
O1 C6 1.2847(19) .
O2 C6 1.2350(18) .
O3 C7 1.2767(17) .
O4 C7 1.2354(18) .
O5 H5A 0.8510 .
O5 H5B 0.8509 .
N1 C1 1.3275(17) .
N1 C5 1.3325(18) .
C1 C2 1.379(2) .
C1 C6 1.498(2) .
C2 C3 1.388(2) .
C2 H2 0.9300 .
C3 C4 1.397(2) .
C3 H3 0.9300 .
C4 C5 1.3767(19) .
C4 H4 0.9300 .
C5 C7 1.5124(19) .
O13 H13 0.8501 .
O13 H13 0.85(6) 2_755

loop_
_geom_torsion_atom_site_label_1
_geom_torsion_atom_site_label_2
_geom_torsion_atom_site_label_3
_geom_torsion_atom_site_label_4
_geom_torsion
C5 N1 C1 C2 2.9(2)
Fe1 N1 C1 C2 -178.71(10)
C5 N1 C1 C6 -176.32(12)
Fe1 N1 C1 C6 2.06(15)
N1 C1 C2 C3 -1.6(2)
C6 C1 C2 C3 177.53(13)
C1 C2 C3 C4 -0.6(2)
C2 C3 C4 C5 1.5(2)
C1 N1 C5 C4 -2.0(2)
Fe1 N1 C5 C4 179.66(11)
C1 N1 C5 C7 177.01(13)
Fe1 N1 C5 C7 -1.36(16)
C3 C4 C5 N1 -0.2(2)
C3 C4 C5 C7 -179.03(14)
Fe1 O1 C6 O2 178.43(11)
Fe1 O1 C6 C1 -1.46(16)
N1 C1 C6 O2 179.70(13)
C2 C1 C6 O2 0.5(2)
N1 C1 C6 O1 -0.40(17)
C2 C1 C6 O1 -179.58(13)
Fe1 O3 C7 O4 176.19(13)
Fe1 O3 C7 C5 -3.22(18)
N1 C5 C7 O4 -176.52(14)
C4 C5 C7 O4 2.4(2)
N1 C5 C7 O3 2.94(19)
C4 C5 C7 O3 -178.17(15)
